data_7055567
loop_
_publ_author_name
'Molitor, Sebastian'
'Mahler, Christoph'
'Gessner, Viktoria H.'

_publ_section_title
;
 Synthesis and Solid-State Structures of Gold(I) Complexes of Diphosphines
;
_journal_name_full 'New J. Chem.'
_journal_paper_doi 10.1039/C6NJ00786D
_journal_year 2016
_chemical_formula_sum 'C34 H44 Au2 Cl6 N4 P2'
_chemical_formula_weight 1177.30
_space_group_crystal_system triclinic
_space_group_IT_number 2
_space_group_name_Hall '-P 1'
_space_group_name_H-M_alt 'P -1'
_symmetry_space_group_name_Hall '-P 1'
_symmetry_space_group_name_H-M 'P -1'
_atom_sites_solution_hydrogens geom
_audit_creation_method SHELXL-2014/7
_audit_update_record
;
2016-03-10 deposited with the CCDC.
2016-05-16 downloaded from the CCDC.
;
_cell_angle_alpha 62.997(2)
_cell_angle_beta 68.316(2)
_cell_angle_gamma 78.142(2)
_cell_formula_units_Z 1
_cell_length_a 10.3579(7)
_cell_length_b 10.4563(7)
_cell_length_c 11.1637(7)
_cell_measurement_reflns_used 3426
_cell_measurement_temperature 100(2)
_cell_measurement_theta_max 26.31
_cell_measurement_theta_min 2.98
_cell_volume 1000.00(12)
_computing_cell_refinement 'Saint+ ver. 7.68A (Bruker AXS)'
_computing_data_collection 'APEX2 ver. 2014.9 (Bruker AXS)'
_computing_data_reduction 'Saint+ ver. 7.68A (Bruker AXS)'
_computing_molecular_graphics 'ShelXLe (Huebschle et all, 2011)'
_computing_publication_material 'SHELXL-2014/6 (Sheldrick, 2014)'
_computing_structure_refinement 'SHELXL-2014/7 (Sheldrick, 2014)'
_computing_structure_solution 'SHELXT 2014/4 (Sheldrick, 2014)'
_diffrn_ambient_temperature 100(2)
_diffrn_measured_fraction_theta_full 0.993
_diffrn_measured_fraction_theta_max 0.993
_diffrn_measurement_device_type 'Bruker APEX-II CCD'
_diffrn_measurement_method 'omega scans'
_diffrn_radiation_type MoK\a
_diffrn_radiation_wavelength 0.71073
_diffrn_reflns_av_R_equivalents 0.0352
_diffrn_reflns_av_unetI/netI 0.0491
_diffrn_reflns_Laue_measured_fraction_full 0.993
_diffrn_reflns_Laue_measured_fraction_max 0.993
_diffrn_reflns_limit_h_max 12
_diffrn_reflns_limit_h_min -12
_diffrn_reflns_limit_k_max 12
_diffrn_reflns_limit_k_min -11
_diffrn_reflns_limit_l_max 11
_diffrn_reflns_limit_l_min -13
_diffrn_reflns_number 8676
_diffrn_reflns_point_group_measured_fraction_full 0.993
_diffrn_reflns_point_group_measured_fraction_max 0.993
_diffrn_reflns_theta_full 24.997
_diffrn_reflns_theta_max 24.997
_diffrn_reflns_theta_min 3.652
_diffrn_source 'rotating-anode X-ray tube'
_exptl_absorpt_coefficient_mu 7.838
_exptl_absorpt_correction_T_max 0.7454
_exptl_absorpt_correction_T_min 0.5424
_exptl_absorpt_correction_type empirical
_exptl_absorpt_process_details sadabs
_exptl_crystal_colour colourless
_exptl_crystal_density_diffrn 1.955
_exptl_crystal_description plate
_exptl_crystal_F_000 566
_exptl_crystal_size_max 0.190
_exptl_crystal_size_mid 0.150
_exptl_crystal_size_min 0.030
_refine_diff_density_max 0.970
_refine_diff_density_min -0.561
_refine_diff_density_rms 0.146
_refine_ls_extinction_method none
_refine_ls_goodness_of_fit_ref 1.030
_refine_ls_hydrogen_treatment constr
_refine_ls_matrix_type full
_refine_ls_number_parameters 221
_refine_ls_number_reflns 3508
_refine_ls_number_restraints 0
_refine_ls_restrained_S_all 1.030
_refine_ls_R_factor_all 0.0350
_refine_ls_R_factor_gt 0.0272
_refine_ls_shift/su_max 0.001
_refine_ls_shift/su_mean 0.000
_refine_ls_structure_factor_coef Fsqd
_refine_ls_weighting_details 'w=1/[\s^2^(Fo^2^)+(0.0198P)^2^+0.6234P] where P=(Fo^2^+2Fc^2^)/3'
_refine_ls_weighting_scheme calc
_refine_ls_wR_factor_gt 0.0516
_refine_ls_wR_factor_ref 0.0546
_reflns_Friedel_coverage 0.000
_reflns_number_gt 3086
_reflns_number_total 3508
_reflns_threshold_expression 'I > 2\s(I)'
_cod_data_source_file c6nj00786d2.cif
_cod_data_source_block sad
_cod_database_code 7055567
_shelx_shelxl_version_number 2014/7
_shelx_space_group_comment
;
The symmetry employed for this shelxl refinement is uniquely defined
by the following loop, which should always be used as a source of
symmetry information in preference to the above space-group names.
They are only intended as comments.
;
_shelx_estimated_absorpt_t_min 0.317
_shelx_estimated_absorpt_t_max 0.799

loop_
_space_group_symop_operation_xyz
'x, y, z'
'-x, -y, -z'

loop_
_atom_site_label
_atom_site_type_symbol
_atom_site_fract_x
_atom_site_fract_y
_atom_site_fract_z
_atom_site_U_iso_or_equiv
_atom_site_adp_type
_atom_site_occupancy
_atom_site_site_symmetry_order
_atom_site_calc_flag
_atom_site_refinement_flags_posn
_atom_site_refinement_flags_adp
Au1 Au 0.70126(2) 0.18021(2) 0.26798(2) 0.01501(7) Uani 1 1 d . .
Cl1 Cl 0.92149(13) 0.25617(14) 0.13044(14) 0.0234(3) Uani 1 1 d . .
P1 P 0.49031(13) 0.09620(14) 0.40233(14) 0.0148(3) Uani 1 1 d . .
N1 N 0.2468(4) -0.1326(4) 0.1289(5) 0.0201(10) Uani 1 1 d . .
C1 C 0.4119(5) 0.0281(5) 0.3236(5) 0.0154(11) Uani 1 1 d . .
N2 N 0.0951(5) 0.5249(5) 0.5932(5) 0.0231(11) Uani 1 1 d . .
C2 C 0.4880(5) -0.0715(5) 0.2693(5) 0.0178(12) Uani 1 1 d . .
H2 H 0.5762 -0.1039 0.2777 0.021 Uiso 1 1 calc R U
C3 C 0.4353(5) -0.1227(5) 0.2034(5) 0.0182(12) Uani 1 1 d . .
H3 H 0.4885 -0.1882 0.1675 0.022 Uiso 1 1 calc R U
C4 C 0.3010(5) -0.0766(5) 0.1900(5) 0.0159(11) Uani 1 1 d . .
C5 C 0.2274(5) 0.0250(5) 0.2414(6) 0.0195(12) Uani 1 1 d . .
H5 H 0.1401 0.0596 0.2313 0.023 Uiso 1 1 calc R U
C6 C 0.2814(5) 0.0755(5) 0.3074(5) 0.0180(12) Uani 1 1 d . .
H6 H 0.2293 0.1427 0.3415 0.022 Uiso 1 1 calc R U
C7 C 0.1396(5) -0.0492(6) 0.0650(6) 0.0247(13) Uani 1 1 d . .
H7A H 0.1755 0.0406 -0.0102 0.037 Uiso 1 1 calc R U
H7B H 0.0604 -0.0314 0.1355 0.037 Uiso 1 1 calc R U
H7C H 0.1124 -0.1020 0.0274 0.037 Uiso 1 1 calc R U
C8 C 0.3314(6) -0.2333(6) 0.0712(6) 0.0242(13) Uani 1 1 d . .
H8A H 0.2769 -0.2675 0.0392 0.036 Uiso 1 1 calc R U
H8B H 0.3628 -0.3129 0.1433 0.036 Uiso 1 1 calc R U
H8C H 0.4102 -0.1859 -0.0070 0.036 Uiso 1 1 calc R U
C9 C 0.3689(5) 0.2201(5) 0.4627(5) 0.0147(11) Uani 1 1 d . .
C10 C 0.2336(5) 0.1857(5) 0.5570(5) 0.0149(11) Uani 1 1 d . .
H10 H 0.2030 0.0945 0.5899 0.018 Uiso 1 1 calc R U
C11 C 0.1456(5) 0.2845(5) 0.6016(5) 0.0183(12) Uani 1 1 d . .
H11 H 0.0574 0.2575 0.6654 0.022 Uiso 1 1 calc R U
C12 C 0.1849(5) 0.4255(5) 0.5537(5) 0.0180(12) Uani 1 1 d . .
C13 C 0.3210(5) 0.4578(6) 0.4616(5) 0.0199(12) Uani 1 1 d . .
H13 H 0.3521 0.5485 0.4296 0.024 Uiso 1 1 calc R U
C14 C 0.4107(5) 0.3585(5) 0.4166(5) 0.0179(12) Uani 1 1 d . .
H14 H 0.5000 0.3842 0.3549 0.021 Uiso 1 1 calc R U
C15 C -0.0346(5) 0.4797(6) 0.7097(6) 0.0263(13) Uani 1 1 d . .
H15A H -0.0845 0.5616 0.7257 0.039 Uiso 1 1 calc R U
H15B H -0.0142 0.4103 0.7940 0.039 Uiso 1 1 calc R U
H15C H -0.0902 0.4375 0.6859 0.039 Uiso 1 1 calc R U
C16 C 0.1410(6) 0.6670(6) 0.5450(6) 0.0280(14) Uani 1 1 d . .
H16A H 0.1790 0.7090 0.4435 0.042 Uiso 1 1 calc R U
H16B H 0.2109 0.6601 0.5853 0.042 Uiso 1 1 calc R U
H16C H 0.0633 0.7262 0.5742 0.042 Uiso 1 1 calc R U
Cl1_1 Cl 1.36134(15) 0.44491(17) 0.01554(19) 0.0404(4) Uani 1 1 d . .
C1_1 C 1.2282(6) 0.3943(6) -0.0135(6) 0.0293(14) Uani 1 1 d . .
H1A_1 H 1.1977 0.3008 0.0608 0.035 Uiso 1 1 calc R U
H1B_1 H 1.1496 0.4627 -0.0078 0.035 Uiso 1 1 calc R U
Cl2_1 Cl 1.28015(16) 0.38650(17) -0.17830(17) 0.0379(4) Uani 1 1 d . .

loop_
_atom_site_aniso_label
_atom_site_aniso_U_11
_atom_site_aniso_U_22
_atom_site_aniso_U_33
_atom_site_aniso_U_23
_atom_site_aniso_U_13
_atom_site_aniso_U_12
Au1 0.01421(11) 0.01527(12) 0.01528(12) -0.00644(8) -0.00375(8) -0.00170(8)
Cl1 0.0147(7) 0.0234(8) 0.0279(8) -0.0100(6) -0.0022(6) -0.0029(6)
P1 0.0161(7) 0.0144(7) 0.0138(7) -0.0048(6) -0.0051(6) -0.0023(6)
N1 0.022(2) 0.019(3) 0.026(3) -0.012(2) -0.013(2) 0.004(2)
C1 0.018(3) 0.014(3) 0.014(3) -0.003(2) -0.008(2) -0.002(2)
N2 0.029(3) 0.015(2) 0.021(3) -0.008(2) -0.004(2) 0.000(2)
C2 0.013(3) 0.024(3) 0.017(3) -0.010(2) -0.004(2) 0.003(2)
C3 0.018(3) 0.020(3) 0.018(3) -0.013(2) -0.004(2) 0.006(2)
C4 0.022(3) 0.012(3) 0.015(3) -0.003(2) -0.009(2) -0.004(2)
C5 0.020(3) 0.016(3) 0.030(3) -0.012(2) -0.018(2) 0.010(2)
C6 0.023(3) 0.016(3) 0.018(3) -0.010(2) -0.009(2) 0.003(2)
C7 0.026(3) 0.027(3) 0.030(3) -0.016(3) -0.014(3) 0.000(3)
C8 0.034(3) 0.021(3) 0.026(3) -0.014(3) -0.016(3) 0.002(3)
C9 0.016(3) 0.016(3) 0.015(3) -0.006(2) -0.009(2) 0.001(2)
C10 0.021(3) 0.007(3) 0.018(3) -0.003(2) -0.012(2) -0.001(2)
C11 0.013(3) 0.021(3) 0.018(3) -0.006(2) -0.004(2) -0.001(2)
C12 0.023(3) 0.019(3) 0.013(3) -0.006(2) -0.010(2) 0.001(2)
C13 0.027(3) 0.016(3) 0.018(3) -0.006(2) -0.008(2) -0.005(2)
C14 0.020(3) 0.019(3) 0.016(3) -0.010(2) -0.002(2) -0.005(2)
C15 0.025(3) 0.029(3) 0.019(3) -0.011(3) -0.002(2) 0.003(3)
C16 0.033(3) 0.021(3) 0.029(3) -0.015(3) -0.003(3) 0.000(3)
Cl1_1 0.0258(8) 0.0457(10) 0.0642(12) -0.0348(9) -0.0152(8) 0.0001(7)
C1_1 0.023(3) 0.023(3) 0.037(4) -0.009(3) -0.009(3) -0.002(3)
Cl2_1 0.0358(9) 0.0418(10) 0.0434(10) -0.0231(8) -0.0184(7) 0.0077(7)

loop_
_atom_type_symbol
_atom_type_description
_atom_type_scat_dispersion_real
_atom_type_scat_dispersion_imag
_atom_type_scat_source
C C 0.0033 0.0016 'International Tables Vol C Tables 4.2.6.8 and 6.1.1.4'
H H 0.0000 0.0000 'International Tables Vol C Tables 4.2.6.8 and 6.1.1.4'
N N 0.0061 0.0033 'International Tables Vol C Tables 4.2.6.8 and 6.1.1.4'
P P 0.1023 0.0942 'International Tables Vol C Tables 4.2.6.8 and 6.1.1.4'
Cl Cl 0.1484 0.1585 'International Tables Vol C Tables 4.2.6.8 and 6.1.1.4'
Au Au -2.0133 8.8022 'International Tables Vol C Tables 4.2.6.8 and 6.1.1.4'

loop_
_geom_angle_atom_site_label_1
_geom_angle_atom_site_label_2
_geom_angle_atom_site_label_3
_geom_angle
_geom_angle_site_symmetry_3
P1 Au1 Cl1 177.37(5) .
C9 P1 C1 109.0(2) .
C9 P1 Au1 114.22(17) .
C1 P1 Au1 114.53(17) .
C9 P1 P1 106.07(18) 2_656
C1 P1 P1 103.73(17) 2_656
Au1 P1 P1 108.42(8) 2_656
C4 N1 C8 119.6(4) .
C4 N1 C7 119.2(4) .
C8 N1 C7 115.5(4) .
C6 C1 C2 117.7(4) .
C6 C1 P1 123.1(4) .
C2 C1 P1 119.1(4) .
C12 N2 C16 120.1(5) .
C12 N2 C15 119.8(4) .
C16 N2 C15 118.5(4) .
C3 C2 C1 121.5(4) .
C2 C3 C4 120.7(4) .
N1 C4 C5 122.3(4) .
N1 C4 C3 120.3(4) .
C5 C4 C3 117.4(4) .
C6 C5 C4 121.3(4) .
C5 C6 C1 121.4(5) .
C14 C9 C10 117.4(4) .
C14 C9 P1 118.9(4) .
C10 C9 P1 123.7(4) .
C11 C10 C9 121.2(5) .
C10 C11 C12 122.2(5) .
N2 C12 C13 122.0(5) .
N2 C12 C11 121.9(5) .
C13 C12 C11 116.1(5) .
C14 C13 C12 122.1(5) .
C13 C14 C9 121.0(5) .
Cl2_1 C1_1 Cl1_1 112.8(3) .

loop_
_geom_bond_atom_site_label_1
_geom_bond_atom_site_label_2
_geom_bond_distance
_geom_bond_site_symmetry_2
Au1 P1 2.2285(13) .
Au1 Cl1 2.2893(13) .
P1 C9 1.792(5) .
P1 C1 1.809(5) .
P1 P1 2.240(3) 2_656
N1 C4 1.378(6) .
N1 C8 1.453(6) .
N1 C7 1.458(6) .
C1 C6 1.389(6) .
C1 C2 1.399(7) .
N2 C12 1.362(6) .
N2 C16 1.449(6) .
N2 C15 1.459(6) .
C2 C3 1.378(7) .
C3 C4 1.416(7) .
C4 C5 1.392(7) .
C5 C6 1.384(7) .
C9 C14 1.401(7) .
C9 C10 1.406(7) .
C10 C11 1.375(7) .
C11 C12 1.413(7) .
C12 C13 1.403(7) .
C13 C14 1.387(7) .
Cl1_1 C1_1 1.753(5) .
C1_1 Cl2_1 1.751(6) .
